data_7046415
loop_
_publ_author_name
'Handzlik, Gabriela'
'Sieklucka, Barbara'
'Pinkowicz, Dawid'

_publ_section_title
;
 Cross-linking of cyanide magnetic coordination polymers by rational
 insertion of formate, cyanide or azide.
;
_journal_issue 34
_journal_name_full 'Dalton transactions (Cambridge, England : 2003)'
_journal_page_first 11888
_journal_page_last 11894
_journal_paper_doi 10.1039/c8dt01513a
_journal_volume 47
_journal_year 2018
_chemical_formula_sum 'C18 Mn4 Mo2 N22 O6'
_chemical_formula_weight 1032.04
_chemical_name_systematic Mn2MoCN
_space_group_crystal_system tetragonal
_space_group_IT_number 140
_space_group_name_Hall '-I 4 2c'
_space_group_name_H-M_alt 'I 4/m c m'
_symmetry_space_group_name_Hall '-I 4 2c'
_symmetry_space_group_name_H-M 'I 4/m c m'
_audit_creation_method SHELXL-2014/7
_audit_update_record
;
2018-04-08 deposited with the CCDC.
2018-05-21 downloaded from the CCDC.
;
_cell_angle_alpha 90
_cell_angle_beta 90
_cell_angle_gamma 90
_cell_formula_units_Z 2
_cell_length_a 11.6902(4)
_cell_length_b 11.6902(4)
_cell_length_c 13.3582(6)
_cell_measurement_reflns_used 5404
_cell_measurement_temperature 120(2)
_cell_measurement_theta_max 27.47
_cell_measurement_theta_min 3.49
_cell_volume 1825.54(12)
_computing_structure_refinement 'SHELXL-2014/7 (Sheldrick, 2014)'
_diffrn_ambient_temperature 120(2)
_diffrn_measured_fraction_theta_full 0.998
_diffrn_measured_fraction_theta_max 0.998
_diffrn_measurement_device_type 'Bruker D8QuestEco Photon 50 CMOS'
_diffrn_radiation_type MoK\a
_diffrn_radiation_wavelength 0.71073
_diffrn_reflns_av_R_equivalents 0.0452
_diffrn_reflns_av_unetI/netI 0.0161
_diffrn_reflns_Laue_measured_fraction_full 0.998
_diffrn_reflns_Laue_measured_fraction_max 0.998
_diffrn_reflns_limit_h_max 15
_diffrn_reflns_limit_h_min -15
_diffrn_reflns_limit_k_max 15
_diffrn_reflns_limit_k_min -15
_diffrn_reflns_limit_l_max 17
_diffrn_reflns_limit_l_min -17
_diffrn_reflns_number 9757
_diffrn_reflns_point_group_measured_fraction_full 0.998
_diffrn_reflns_point_group_measured_fraction_max 0.998
_diffrn_reflns_theta_full 25.242
_diffrn_reflns_theta_max 27.520
_diffrn_reflns_theta_min 3.050
_exptl_absorpt_coefficient_mu 2.072
_exptl_absorpt_correction_T_max 0.7456
_exptl_absorpt_correction_T_min 0.6429
_exptl_absorpt_correction_type multi-scan
_exptl_absorpt_process_details SADABS
_exptl_crystal_colour yellow
_exptl_crystal_density_diffrn 1.878
_exptl_crystal_description prism
_exptl_crystal_F_000 988
_exptl_crystal_preparation 'Magnetic properties'
_exptl_crystal_size_max 0.160
_exptl_crystal_size_mid 0.040
_exptl_crystal_size_min 0.030
_refine_diff_density_max 0.467
_refine_diff_density_min -0.644
_refine_diff_density_rms 0.099
_refine_ls_extinction_method none
_refine_ls_goodness_of_fit_ref 1.109
_refine_ls_hydrogen_treatment undef
_refine_ls_matrix_type full
_refine_ls_number_parameters 46
_refine_ls_number_reflns 592
_refine_ls_number_restraints 18
_refine_ls_restrained_S_all 1.092
_refine_ls_R_factor_all 0.0316
_refine_ls_R_factor_gt 0.0265
_refine_ls_shift/su_max 0.000
_refine_ls_shift/su_mean 0.000
_refine_ls_structure_factor_coef Fsqd
_refine_ls_weighting_details 'w=1/[\s^2^(Fo^2^)+(0.0110P)^2^+15.5588P] where P=(Fo^2^+2Fc^2^)/3'
_refine_ls_weighting_scheme calc
_refine_ls_wR_factor_gt 0.0550
_refine_ls_wR_factor_ref 0.0582
_reflns_Friedel_coverage 0.000
_reflns_number_gt 541
_reflns_number_total 592
_reflns_threshold_expression 'I > 2\s(I)'
_cod_data_source_file c8dt01513a2.cif
_cod_data_source_block MnMoCN
_cod_depositor_comments 'Adding full bibliography for 7046412--7046415.cif.'
_cod_original_cell_volume 1825.54(15)
_cod_database_code 7046415
_shelx_shelxl_version_number 2014/7
_shelx_space_group_comment
;
The symmetry employed for this shelxl refinement is uniquely defined
by the following loop, which should always be used as a source of
symmetry information in preference to the above space-group names.
They are only intended as comments.
;
_shelx_estimated_absorpt_t_min 0.733
_shelx_estimated_absorpt_t_max 0.940

loop_
_space_group_symop_operation_xyz
'x, y, z'
'-y, x, z'
'-x, -y, z'
'y, -x, z'
'x, -y, -z+1/2'
'-x, y, -z+1/2'
'y, x, -z+1/2'
'-y, -x, -z+1/2'
'x+1/2, y+1/2, z+1/2'
'-y+1/2, x+1/2, z+1/2'
'-x+1/2, -y+1/2, z+1/2'
'y+1/2, -x+1/2, z+1/2'
'x+1/2, -y+1/2, -z+1'
'-x+1/2, y+1/2, -z+1'
'y+1/2, x+1/2, -z+1'
'-y+1/2, -x+1/2, -z+1'
'-x, -y, -z'
'y, -x, -z'
'x, y, -z'
'-y, x, -z'
'-x, y, z-1/2'
'x, -y, z-1/2'
'-y, -x, z-1/2'
'y, x, z-1/2'
'-x+1/2, -y+1/2, -z+1/2'
'y+1/2, -x+1/2, -z+1/2'
'x+1/2, y+1/2, -z+1/2'
'-y+1/2, x+1/2, -z+1/2'
'-x+1/2, y+1/2, z'
'x+1/2, -y+1/2, z'
'-y+1/2, -x+1/2, z'
'y+1/2, x+1/2, z'

loop_
_atom_site_label
_atom_site_type_symbol
_atom_site_fract_x
_atom_site_fract_y
_atom_site_fract_z
_atom_site_U_iso_or_equiv
_atom_site_adp_type
_atom_site_occupancy
_atom_site_site_symmetry_order
_atom_site_calc_flag
_atom_site_refinement_flags_posn
_atom_site_refinement_flags_adp
_atom_site_refinement_flags_occupancy
_atom_site_disorder_assembly
_atom_site_disorder_group
Mo Mo 0.0000 0.0000 0.2500 0.00441(15) Uani 1 8 d S T P . .
Mn Mn -0.32964(5) 0.17036(5) 0.0000 0.00603(18) Uani 1 4 d S T P . .
N1 N -0.2220(2) 0.0863(2) 0.11655(17) 0.0161(5) Uani 1 1 d . . . . .
O1 O -0.1922(3) 0.3078(3) 0.0000 0.0528(18) Uani 1 4 d S TU P A 1
C1 C -0.1437(2) 0.0569(2) 0.16216(19) 0.0102(5) Uani 1 1 d . . . . .
C2 C -0.468(6) 0.032(6) 0.0000 0.012(9) Uani 0.5 4 d S TU P A .
N2 N -0.462(5) 0.038(5) 0.0000 0.012(9) Uani 0.5 4 d S TU P A .
O2 O -0.1160(10) 0.3840(10) -0.1938(15) 0.019(3) Uiso 0.25 2 d S . P . .
N4 N -0.0954(15) 0.4046(15) -0.2184(11) 0.111(9) Uani 0.5 2 d S T P B 2

loop_
_atom_site_aniso_label
_atom_site_aniso_U_11
_atom_site_aniso_U_22
_atom_site_aniso_U_33
_atom_site_aniso_U_23
_atom_site_aniso_U_13
_atom_site_aniso_U_12
Mo 0.00447(18) 0.00447(18) 0.0043(3) 0.000 0.000 0.000
Mn 0.0057(2) 0.0057(2) 0.0067(3) 0.000 0.000 0.0007(3)
N1 0.0141(12) 0.0196(12) 0.0147(11) 0.0021(10) -0.0037(9) 0.0029(9)
O1 0.055(3) 0.055(3) 0.047(3) 0.000 0.000 -0.043(3)
C1 0.0098(12) 0.0104(12) 0.0105(12) -0.0004(9) 0.0005(10) -0.0004(9)
C2 0.010(9) 0.010(9) 0.017(12) 0.000 0.000 -0.002(7)
N2 0.010(10) 0.010(10) 0.016(10) 0.000 0.000 0.005(8)
N4 0.148(13) 0.148(13) 0.038(10) -0.043(9) -0.043(9) 0.093(14)

loop_
_atom_type_symbol
_atom_type_description
_atom_type_scat_dispersion_real
_atom_type_scat_dispersion_imag
_atom_type_scat_source
C C 0.0033 0.0016 'International Tables Vol C Tables 4.2.6.8 and 6.1.1.4'
N N 0.0061 0.0033 'International Tables Vol C Tables 4.2.6.8 and 6.1.1.4'
O O 0.0106 0.0060 'International Tables Vol C Tables 4.2.6.8 and 6.1.1.4'
Mn Mn 0.3368 0.7283 'International Tables Vol C Tables 4.2.6.8 and 6.1.1.4'
Mo Mo -1.6832 0.6857 'International Tables Vol C Tables 4.2.6.8 and 6.1.1.4'

loop_
_geom_angle_atom_site_label_1
_geom_angle_atom_site_label_2
_geom_angle_atom_site_label_3
_geom_angle
_geom_angle_site_symmetry_1
_geom_angle_site_symmetry_3
C1 Mo C1 141.12(13) 6 2
C1 Mo C1 72.75(6) 6 8
C1 Mo C1 144.00(13) 2 8
C1 Mo C1 114.00(13) 6 5
C1 Mo C1 79.33(13) 2 5
C1 Mo C1 72.75(6) 8 5
C1 Mo C1 79.33(13) 6 4
C1 Mo C1 114.00(13) 2 4
C1 Mo C1 77.54(13) 8 4
C1 Mo C1 141.12(13) 5 4
C1 Mo C1 77.54(13) 6 3
C1 Mo C1 72.75(6) 2 3
C1 Mo C1 141.12(13) 8 3
C1 Mo C1 144.00(13) 5 3
C1 Mo C1 72.75(6) 4 3
C1 Mo C1 72.75(6) 6 7
C1 Mo C1 77.54(13) 2 7
C1 Mo C1 114.00(13) 8 7
C1 Mo C1 72.75(6) 5 7
C1 Mo C1 144.00(13) 4 7
C1 Mo C1 79.33(13) 3 7
C1 Mo C1 144.00(13) 6 .
C1 Mo C1 72.75(6) 2 .
C1 Mo C1 79.32(13) 8 .
C1 Mo C1 77.54(13) 5 .
C1 Mo C1 72.75(6) 4 .
C1 Mo C1 114.00(13) 3 .
C1 Mo C1 141.12(13) 7 .
N2 Mn N1 95.02(7) . 32_455
N2 Mn N1 95.02(7) . 19
N1 Mn N1 169.95(13) 32_455 19
N2 Mn N1 95.02(7) . 15_454
N1 Mn N1 88.56(12) 32_455 15_454
N1 Mn N1 90.56(12) 19 15_454
N2 Mn N1 95.02(7) . .
N1 Mn N1 90.56(12) 32_455 .
N1 Mn N1 88.56(12) 19 .
N1 Mn N1 169.95(13) 15_454 .
N2 Mn O1 180(2) . .
N1 Mn O1 84.98(7) 32_455 .
N1 Mn O1 84.98(7) 19 .
N1 Mn O1 84.98(7) 15_454 .
N1 Mn O1 84.98(7) . .
N2 Mn C2 0(2) . .
N1 Mn C2 95.02(7) 32_455 .
N1 Mn C2 95.02(7) 19 .
N1 Mn C2 95.02(7) 15_454 .
N1 Mn C2 95.02(7) . .
O1 Mn C2 180(2) . .
C1 N1 Mn 161.6(2) . .
N1 C1 Mo 178.6(2) . .
C2 C2 N2 0.0(17) 17_455 17_455
C2 C2 Mn 180(5) 17_455 .
N2 C2 Mn 180(3) 17_455 .
C2 N2 N2 0.0(15) 17_455 17_455
C2 N2 Mn 180.0(14) 17_455 .
N2 N2 Mn 180(3) 17_455 .

loop_
_geom_bond_atom_site_label_1
_geom_bond_atom_site_label_2
_geom_bond_distance
_geom_bond_site_symmetry_2
Mo C1 2.154(3) 6
Mo C1 2.154(3) 2
Mo C1 2.154(3) 8
Mo C1 2.154(3) 5
Mo C1 2.154(3) 4
Mo C1 2.154(3) 3
Mo C1 2.154(3) 7
Mo C1 2.154(3) .
Mn N2 2.19(8) .
Mn N1 2.230(2) 32_455
Mn N1 2.230(2) 19
Mn N1 2.230(2) 15_454
Mn N1 2.230(2) .
Mn O1 2.271(5) .
Mn C2 2.29(9) .
N1 C1 1.152(3) .
C2 C2 1.04(19) 17_455
C2 N2 1.15(3) 17_455
N2 C2 1.15(3) 17_455
N2 N2 1.25(15) 17_455
